data_2018443
loop_
_publ_author_name
'Blanco, Maria Camila'
'Palma, Alirio'
'Cobo, Justo'
'Glidewell, Christopher'

_publ_section_title
;
 Chain formation by disordered, but correlated, hydrogen bonds in
 <i>cis</i>-(2<i>RS</i>,4<i>SR</i>)-2-(thiophen-2-yl)-2,3,4,5-tetrahydro-1<i>H</i>-1-benzazepin-4-ol
 and
 <i>cis</i>-(2<i>RS</i>,4<i>SR</i>)-2-(5-methylthiophen-2-yl)-2,3,4,5-tetrahydro-1<i>H</i>-1-benzazepin-4-ol
;
_journal_coeditor_code YF3011
_journal_issue 3
_journal_name_full 'Acta Crystallographica Section C'
_journal_page_first o126
_journal_page_last o130
_journal_paper_doi 10.1107/S0108270112003988
_journal_volume 68
_journal_year 2012
_chemical_formula_iupac 'C14 H15 N O S'
_chemical_formula_moiety 'C14 H15 N O S'
_chemical_formula_sum 'C14 H15 N O S'
_chemical_formula_weight 245.34
_chemical_name_systematic
;
<i>cis</i>-(2<i>RS</i>,4<i>SR</i>)-2-(thiophen-2-yl)-2,3,4,5-tetrahydro-
1<i>H</i>-1-benzazepin-4-ol
;
_space_group_IT_number 2
_symmetry_cell_setting triclinic
_symmetry_space_group_name_Hall '-P 1'
_symmetry_space_group_name_H-M 'P -1'
_atom_sites_solution_hydrogens geom
_atom_sites_solution_primary direct
_atom_sites_solution_secondary difmap
_cell_angle_alpha 104.726(5)
_cell_angle_beta 104.033(6)
_cell_angle_gamma 103.273(4)
_cell_formula_units_Z 4
_cell_length_a 9.5677(6)
_cell_length_b 9.8798(4)
_cell_length_c 14.7183(11)
_cell_measurement_reflns_used 5703
_cell_measurement_temperature 120(2)
_cell_measurement_theta_max 27.50
_cell_measurement_theta_min 3.02
_cell_volume 1240.95(15)
_computing_cell_refinement 'DIRAX/LSQ (Duisenberg <i>et al.</i>, 2000)'
_computing_data_collection 'COLLECT (Nonius, 1999)'
_computing_data_reduction 'EVALCCD (Duisenberg <i>et al.</i>, 2003)'
_computing_molecular_graphics 'PLATON (Spek, 2009)'
_computing_publication_material
;
SHELXL97 (Sheldrick, 2008) and PLATON (Spek, 2009)
;
_computing_structure_refinement 'SHELXL97 (Sheldrick, 2008)'
_computing_structure_solution 'SIR2004 (Burla <i>et al.</i>, 2005)'
_diffrn_ambient_temperature 120(2)
_diffrn_detector_area_resol_mean 9.091
_diffrn_measured_fraction_theta_full 0.999
_diffrn_measured_fraction_theta_max 0.999
_diffrn_measurement_device_type 'Bruker Nonius KappaCCD area-detector'
_diffrn_measurement_method '\f and \w'
_diffrn_radiation_monochromator graphite
_diffrn_radiation_source 'Bruker-Nonius FR591 rotating anode'
_diffrn_radiation_type 'Mo K\a'
_diffrn_radiation_wavelength 0.71073
_diffrn_reflns_av_R_equivalents 0.0492
_diffrn_reflns_av_sigmaI/netI 0.0427
_diffrn_reflns_limit_h_max 12
_diffrn_reflns_limit_h_min -12
_diffrn_reflns_limit_k_max 12
_diffrn_reflns_limit_k_min -12
_diffrn_reflns_limit_l_max 19
_diffrn_reflns_limit_l_min -19
_diffrn_reflns_number 31492
_diffrn_reflns_theta_full 27.50
_diffrn_reflns_theta_max 27.50
_diffrn_reflns_theta_min 3.02
_diffrn_standards_decay_% 0
_diffrn_standards_interval_count 0
_diffrn_standards_interval_time 0
_diffrn_standards_number 0
_exptl_absorpt_coefficient_mu 0.243
_exptl_absorpt_correction_T_max 0.971
_exptl_absorpt_correction_T_min 0.928
_exptl_absorpt_correction_type multi-scan
_exptl_absorpt_process_details '(SADABS; Sheldrick, 2003)'
_exptl_crystal_colour colourless
_exptl_crystal_density_diffrn 1.313
_exptl_crystal_density_method 'not measured'
_exptl_crystal_description block
_exptl_crystal_F_000 520
_exptl_crystal_size_max 0.31
_exptl_crystal_size_mid 0.16
_exptl_crystal_size_min 0.12
_refine_diff_density_max 0.304
_refine_diff_density_min -0.362
_refine_ls_extinction_method none
_refine_ls_goodness_of_fit_ref 1.059
_refine_ls_hydrogen_treatment mixed
_refine_ls_matrix_type full
_refine_ls_number_parameters 332
_refine_ls_number_reflns 5703
_refine_ls_number_restraints 14
_refine_ls_restrained_S_all 1.059
_refine_ls_R_factor_all 0.0753
_refine_ls_R_factor_gt 0.0469
_refine_ls_shift/su_max 0.001
_refine_ls_shift/su_mean 0.000
_refine_ls_structure_factor_coef Fsqd
_refine_ls_weighting_details 'w = 1/[\s^2^(Fo^2^)+(0.0368P)^2^+0.8514P] where P=(Fo^2^+2Fc^2^)/3'
_refine_ls_weighting_scheme calc
_refine_ls_wR_factor_gt 0.0960
_refine_ls_wR_factor_ref 0.1080
_reflns_number_gt 4174
_reflns_number_total 5703
_reflns_threshold_expression I>2\s(I)
_cod_data_source_file yf3011.cif
_cod_data_source_block I
_cod_database_code 2018443
_cod_database_fobs_code 2018443

loop_
_symmetry_equiv_pos_as_xyz
'x, y, z'
'-x, -y, -z'

loop_
_atom_site_type_symbol
_atom_site_label
_atom_site_fract_x
_atom_site_fract_y
_atom_site_fract_z
_atom_site_U_iso_or_equiv
_atom_site_adp_type
_atom_site_calc_flag
_atom_site_refinement_flags
_atom_site_occupancy
_atom_site_symmetry_multiplicity
_atom_site_disorder_assembly
_atom_site_disorder_group
N N11 0.57949(17) 0.35352(17) 0.79018(12) 0.0213(3) Uani d . 1 1 . .
H H11 0.6184 0.3679 0.8575 0.026 Uiso d R 1 1 . .
C C12 0.5071(2) 0.4721(2) 0.79033(15) 0.0220(4) Uani d . 1 1 . .
H H12 0.4045 0.4377 0.7971 0.026 Uiso calc R 1 1 . .
C C13 0.4897(2) 0.5138(2) 0.69588(15) 0.0270(5) Uani d . 1 1 . .
H H13A 0.4463 0.5962 0.7027 0.032 Uiso calc R 1 1 . .
H H13B 0.5918 0.5502 0.6906 0.032 Uiso calc R 1 1 . .
C C14 0.3919(2) 0.3918(2) 0.60033(16) 0.0315(5) Uani d . 1 1 . .
H H14 0.2904 0.3507 0.6068 0.038 Uiso calc R 1 1 . .
C C15 0.4587(2) 0.2674(2) 0.57434(15) 0.0301(5) Uani d . 1 1 . .
H H15A 0.4119 0.2127 0.5025 0.036 Uiso calc R 1 1 . .
H H15B 0.5685 0.3107 0.5870 0.036 Uiso calc R 1 1 . .
C C15A 0.4381(2) 0.1589(2) 0.63009(14) 0.0231(4) Uani d . 1 1 . .
C C16 0.3664(2) 0.0097(2) 0.57887(15) 0.0289(5) Uani d . 1 1 . .
H H16 0.3244 -0.0218 0.5087 0.035 Uiso calc R 1 1 . .
C C17 0.3538(2) -0.0950(2) 0.62665(15) 0.0296(5) Uani d . 1 1 . .
H H17 0.3060 -0.1964 0.5896 0.036 Uiso calc R 1 1 . .
C C18 0.4118(2) -0.0491(2) 0.72882(15) 0.0255(4) Uani d . 1 1 . .
H H18 0.4048 -0.1194 0.7625 0.031 Uiso calc R 1 1 . .
C C19 0.4802(2) 0.0990(2) 0.78214(14) 0.0219(4) Uani d . 1 1 . .
H H19 0.5180 0.1297 0.8525 0.026 Uiso calc R 1 1 . .
C C19A 0.4947(2) 0.2047(2) 0.73403(14) 0.0200(4) Uani d . 1 1 . .
S S121 0.78925(6) 0.68992(6) 0.89056(4) 0.02729(14) Uani d . 1 1 . .
C C122 0.6047(2) 0.6018(2) 0.88047(15) 0.0226(4) Uani d . 1 1 . .
C C123 0.5713(2) 0.6603(2) 0.96597(16) 0.0281(5) Uani d . 1 1 . .
H H123 0.4758 0.6281 0.9752 0.034 Uiso calc R 1 1 . .
C C124 0.6994(3) 0.7753(2) 1.03823(17) 0.0343(5) Uani d . 1 1 . .
H H124 0.6984 0.8278 1.1017 0.041 Uiso calc R 1 1 . .
C C125 0.8227(2) 0.8025(2) 1.00765(16) 0.0279(5) Uani d . 1 1 . .
H H125 0.9167 0.8757 1.0469 0.034 Uiso calc R 1 1 . .
O O141 0.3719(2) 0.4544(2) 0.52163(14) 0.0573(6) Uani d D 1 1 . .
H H141 0.291(4) 0.447(8) 0.484(4) 0.086 Uiso d PD 0.50 1 . .
H H142 0.448(5) 0.508(6) 0.519(5) 0.086 Uiso d PD 0.50 1 . .
N N21 -0.10253(17) 0.60431(16) 0.19862(11) 0.0185(3) Uani d . 1 1 A .
H H21 -0.1256 0.6572 0.1567 0.022 Uiso d R 1 1 . .
C C22 0.0509(2) 0.6820(2) 0.27243(14) 0.0184(4) Uani d . 1 1 . .
H H22 0.1283 0.6592 0.2412 0.022 Uiso calc R 1 1 A .
C C23 0.0717(2) 0.6371(2) 0.36554(14) 0.0210(4) Uani d . 1 1 A .
H H23A -0.0019 0.6650 0.3977 0.025 Uiso calc R 1 1 . .
H H23B 0.1744 0.6955 0.4121 0.025 Uiso calc R 1 1 . .
C C24 0.0530(2) 0.4746(2) 0.35141(13) 0.0213(4) Uani d . 1 1 . .
H H24 0.1261 0.4449 0.3184 0.026 Uiso calc R 1 1 A .
C C25 -0.1074(2) 0.3751(2) 0.28838(14) 0.0215(4) Uani d . 1 1 A .
H H25A -0.1254 0.2808 0.3023 0.026 Uiso calc R 1 1 . .
H H25B -0.1812 0.4225 0.3077 0.026 Uiso calc R 1 1 . .
C C25A -0.1346(2) 0.3438(2) 0.17918(14) 0.0178(4) Uani d . 1 1 . .
C C26 -0.1659(2) 0.2007(2) 0.11713(14) 0.0210(4) Uani d . 1 1 A .
H H26 -0.1716 0.1230 0.1445 0.025 Uiso calc R 1 1 . .
C C27 -0.1889(2) 0.1692(2) 0.01630(15) 0.0246(4) Uani d . 1 1 . .
H H27 -0.2111 0.0708 -0.0251 0.030 Uiso calc R 1 1 A .
C C28 -0.1791(2) 0.2833(2) -0.02345(14) 0.0237(4) Uani d . 1 1 A .
H H28 -0.1925 0.2631 -0.0922 0.028 Uiso calc R 1 1 . .
C C29 -0.1499(2) 0.4262(2) 0.03672(14) 0.0204(4) Uani d . 1 1 . .
H H29 -0.1448 0.5032 0.0088 0.025 Uiso calc R 1 1 A .
C C29A -0.12784(19) 0.4579(2) 0.13798(13) 0.0172(4) Uani d . 1 1 A .
S S221 -0.04453(8) 0.91973(8) 0.35191(7) 0.0301(2) Uani d PD 0.856(2) 1 A -1
C C222 0.0727(2) 0.8446(2) 0.29924(14) 0.0200(4) Uani d PD 0.856(2) 1 A -1
C C223 0.1810(9) 0.9491(7) 0.2895(6) 0.0255(8) Uani d PD 0.856(2) 1 A -1
H H223 0.2556 0.9280 0.2606 0.031 Uiso calc PR 0.856(2) 1 A -1
C C224 0.1730(4) 1.0951(3) 0.3268(4) 0.0321(7) Uani d PD 0.856(2) 1 A -1
H H224 0.2415 1.1810 0.3261 0.039 Uiso calc PR 0.856(2) 1 A -1
C C225 0.0551(5) 1.0954(3) 0.3634(4) 0.0308(7) Uani d PD 0.856(2) 1 A -1
H H225 0.0311 1.1813 0.3916 0.037 Uiso calc PR 0.856(2) 1 A -1
S S321 0.2005(13) 0.9689(10) 0.2757(10) 0.0255(8) Uani d PD 0.144(2) 1 A -2
C C322 0.0727(2) 0.8446(2) 0.29924(14) 0.0200(4) Uani d PD 0.144(2) 1 A -2
C C323 -0.009(2) 0.9088(16) 0.3490(19) 0.0301(2) Uani d PD 0.144(2) 1 A -2
H H323 -0.0837 0.8566 0.3708 0.036 Uiso calc PR 0.144(2) 1 A -2
C C324 0.028(3) 1.0642(13) 0.366(3) 0.0308(7) Uani d PD 0.144(2) 1 A -2
H H324 -0.0179 1.1265 0.3998 0.037 Uiso calc PR 0.144(2) 1 A -2
C C325 0.138(3) 1.1114(11) 0.327(2) 0.0321(7) Uani d PD 0.144(2) 1 A -2
H H325 0.1757 1.2097 0.3276 0.039 Uiso calc PR 0.144(2) 1 A -2
O O241 0.0867(2) 0.45443(18) 0.44686(11) 0.0382(4) Uani d D 1 1 A .
H H241 0.176(2) 0.471(7) 0.476(4) 0.057 Uiso d PD 0.50 1 . .
H H242 0.053(6) 0.503(5) 0.484(4) 0.057 Uiso d PD 0.50 1 . .

loop_
_atom_site_aniso_label
_atom_site_aniso_U_11
_atom_site_aniso_U_22
_atom_site_aniso_U_33
_atom_site_aniso_U_12
_atom_site_aniso_U_13
_atom_site_aniso_U_23
N11 0.0212(8) 0.0224(8) 0.0187(8) 0.0076(7) 0.0018(7) 0.0080(7)
C12 0.0183(9) 0.0252(10) 0.0287(11) 0.0093(8) 0.0100(8) 0.0145(9)
C13 0.0218(10) 0.0303(11) 0.0326(12) 0.0077(8) 0.0063(9) 0.0191(10)
C14 0.0226(10) 0.0416(13) 0.0309(12) 0.0034(9) 0.0020(9) 0.0249(11)
C15 0.0261(11) 0.0409(13) 0.0191(10) 0.0020(9) 0.0059(8) 0.0117(9)
C15A 0.0176(9) 0.0304(11) 0.0206(10) 0.0060(8) 0.0063(8) 0.0086(9)
C16 0.0268(11) 0.0351(12) 0.0177(10) 0.0034(9) 0.0054(8) 0.0043(9)
C17 0.0293(11) 0.0264(11) 0.0246(11) 0.0023(9) 0.0083(9) 0.0005(9)
C18 0.0242(10) 0.0260(11) 0.0256(11) 0.0057(8) 0.0079(8) 0.0090(9)
C19 0.0201(9) 0.0271(10) 0.0182(10) 0.0080(8) 0.0045(8) 0.0077(8)
C19A 0.0156(9) 0.0230(10) 0.0202(10) 0.0056(7) 0.0050(7) 0.0061(8)
S121 0.0250(3) 0.0276(3) 0.0306(3) 0.0070(2) 0.0114(2) 0.0105(2)
C122 0.0226(10) 0.0215(10) 0.0311(11) 0.0099(8) 0.0125(8) 0.0144(9)
C123 0.0311(11) 0.0198(10) 0.0370(12) 0.0086(9) 0.0158(10) 0.0101(9)
C124 0.0461(14) 0.0268(12) 0.0362(13) 0.0152(10) 0.0220(11) 0.0085(10)
C125 0.0321(11) 0.0184(10) 0.0336(12) 0.0096(9) 0.0098(9) 0.0080(9)
O141 0.0560(12) 0.0581(12) 0.0402(11) -0.0088(10) -0.0142(9) 0.0389(10)
N21 0.0191(8) 0.0158(8) 0.0178(8) 0.0051(6) 0.0016(6) 0.0055(6)
C22 0.0163(9) 0.0172(9) 0.0197(9) 0.0042(7) 0.0047(7) 0.0044(8)
C23 0.0221(9) 0.0205(10) 0.0169(9) 0.0076(8) 0.0027(8) 0.0028(8)
C24 0.0288(10) 0.0233(10) 0.0151(9) 0.0134(8) 0.0061(8) 0.0079(8)
C25 0.0268(10) 0.0210(10) 0.0213(10) 0.0083(8) 0.0105(8) 0.0112(8)
C25A 0.0155(9) 0.0188(9) 0.0189(9) 0.0042(7) 0.0053(7) 0.0071(8)
C26 0.0219(9) 0.0158(9) 0.0233(10) 0.0034(7) 0.0050(8) 0.0077(8)
C27 0.0251(10) 0.0178(10) 0.0237(10) 0.0044(8) 0.0028(8) 0.0019(8)
C28 0.0250(10) 0.0252(10) 0.0158(9) 0.0064(8) 0.0023(8) 0.0038(8)
C29 0.0207(9) 0.0199(10) 0.0191(10) 0.0049(8) 0.0035(8) 0.0077(8)
C29A 0.0146(8) 0.0177(9) 0.0174(9) 0.0044(7) 0.0030(7) 0.0055(7)
S221 0.0315(5) 0.0214(3) 0.0416(4) 0.0143(3) 0.0179(3) 0.0061(3)
C222 0.0223(9) 0.0179(9) 0.0168(9) 0.0061(8) 0.0032(8) 0.0036(8)
C223 0.026(2) 0.0181(17) 0.031(2) -0.0017(14) 0.0158(11) 0.0087(13)
C224 0.036(2) 0.0192(12) 0.0308(12) -0.0001(10) 0.0011(16) 0.0085(11)
C225 0.041(2) 0.0111(13) 0.0333(13) 0.0076(16) 0.0039(15) 0.0036(16)
S321 0.026(2) 0.0181(17) 0.031(2) -0.0017(14) 0.0158(11) 0.0087(13)
C322 0.0223(9) 0.0179(9) 0.0168(9) 0.0061(8) 0.0032(8) 0.0036(8)
C323 0.0315(5) 0.0214(3) 0.0416(4) 0.0143(3) 0.0179(3) 0.0061(3)
C324 0.041(2) 0.0111(13) 0.0333(13) 0.0076(16) 0.0039(15) 0.0036(16)
C325 0.036(2) 0.0192(12) 0.0308(12) -0.0001(10) 0.0011(16) 0.0085(11)
O241 0.0699(12) 0.0316(9) 0.0156(8) 0.0272(9) 0.0053(8) 0.0097(7)

loop_
_atom_type_symbol
_atom_type_description
_atom_type_scat_dispersion_real
_atom_type_scat_dispersion_imag
_atom_type_scat_source
C C 0.0033 0.0016 'International Tables Vol C Tables 4.2.6.8 and 6.1.1.4'
H H 0.0000 0.0000 'International Tables Vol C Tables 4.2.6.8 and 6.1.1.4'
N N 0.0061 0.0033 'International Tables Vol C Tables 4.2.6.8 and 6.1.1.4'
O O 0.0106 0.0060 'International Tables Vol C Tables 4.2.6.8 and 6.1.1.4'
S S 0.1246 0.1234 'International Tables Vol C Tables 4.2.6.8 and 6.1.1.4'

loop_
_geom_angle_atom_site_label_1
_geom_angle_atom_site_label_2
_geom_angle_atom_site_label_3
_geom_angle
C19A N11 C12 120.39(15)
C19A N11 H11 112.6
C12 N11 H11 102.3
N11 C12 C122 106.48(15)
N11 C12 C13 112.82(16)
C122 C12 C13 111.17(16)
N11 C12 H12 108.8
C122 C12 H12 108.8
C13 C12 H12 108.8
C14 C13 C12 115.80(17)
C14 C13 H13A 108.3
C12 C13 H13A 108.3
C14 C13 H13B 108.3
C12 C13 H13B 108.3
H13A C13 H13B 107.4
O141 C14 C13 108.25(17)
O141 C14 C15 109.35(19)
C13 C14 C15 113.28(17)
O141 C14 H14 108.6
C13 C14 H14 108.6
C15 C14 H14 108.6
C15A C15 C14 115.43(17)
C15A C15 H15A 108.4
C14 C15 H15A 108.4
C15A C15 H15B 108.4
C14 C15 H15B 108.4
H15A C15 H15B 107.5
C16 C15A C19A 118.22(18)
C16 C15A C15 120.37(18)
C19A C15A C15 121.38(18)
C15A C16 C17 122.34(19)
C15A C16 H16 118.8
C17 C16 H16 118.8
C18 C17 C16 119.0(2)
C18 C17 H17 120.5
C16 C17 H17 120.5
C17 C18 C19 120.1(2)
C17 C18 H18 120.0
C19 C18 H18 120.0
C18 C19 C19A 121.05(18)
C18 C19 H19 119.5
C19A C19 H19 119.5
C19 C19A C15A 119.29(18)
C19 C19A N11 119.45(17)
C15A C19A N11 120.95(17)
C125 S121 C122 91.96(10)
C123 C122 C12 128.36(18)
C123 C122 S121 111.23(16)
C12 C122 S121 120.24(14)
C122 C123 C124 111.09(19)
C122 C123 H123 124.5
C124 C123 H123 124.5
C125 C124 C123 113.6(2)
C125 C124 H124 123.2
C123 C124 H124 123.2
C124 C125 S121 112.10(17)
C124 C125 H125 124.0
S121 C125 H125 124.0
C14 O141 H141 125(5)
C14 O141 H142 116(6)
H141 O141 H142 118(7)
C29A N21 C22 116.68(14)
C29A N21 H21 107.2
C22 N21 H21 110.3
N21 C22 C222 107.55(15)
N21 C22 C23 112.57(15)
C222 C22 C23 110.00(15)
N21 C22 H22 108.9
C222 C22 H22 108.9
C23 C22 H22 108.9
C22 C23 C24 116.80(15)
C22 C23 H23A 108.1
C24 C23 H23A 108.1
C22 C23 H23B 108.1
C24 C23 H23B 108.1
H23A C23 H23B 107.3
O241 C24 C23 109.16(15)
O241 C24 C25 108.58(16)
C23 C24 C25 112.50(15)
O241 C24 H24 108.8
C23 C24 H24 108.8
C25 C24 H24 108.8
C25A C25 C24 112.96(15)
C25A C25 H25A 109.0
C24 C25 H25A 109.0
C25A C25 H25B 109.0
C24 C25 H25B 109.0
H25A C25 H25B 107.8
C26 C25A C29A 118.94(17)
C26 C25A C25 120.24(16)
C29A C25A C25 120.82(16)
C27 C26 C25A 121.41(18)
C27 C26 H26 119.3
C25A C26 H26 119.3
C26 C27 C28 119.22(18)
C26 C27 H27 120.4
C28 C27 H27 120.4
C29 C28 C27 120.32(18)
C29 C28 H28 119.8
C27 C28 H28 119.8
C28 C29 C29A 120.52(18)
C28 C29 H29 119.7
C29A C29 H29 119.7
C29 C29A C25A 119.58(17)
C29 C29A N21 120.08(16)
C25A C29A N21 120.32(16)
C222 S221 C225 92.49(12)
C223 C222 C22 128.1(3)
C223 C222 S221 111.0(3)
C22 C222 S221 120.85(13)
C222 C223 C224 113.6(4)
C222 C223 H223 123.2
C224 C223 H223 123.2
C225 C224 C223 111.7(3)
C225 C224 H224 124.2
C223 C224 H224 124.2
C224 C225 S221 111.2(2)
C224 C225 H225 124.4
S221 C225 H225 124.4
C324 C323 H323 123.5
C325 C324 C323 111.8(6)
C325 C324 H324 124.1
C323 C324 H324 124.1
C324 C325 S321 110.8(5)
C324 C325 H325 124.6
S321 C325 H325 124.6
C24 O241 H241 116(4)
C24 O241 H242 112(4)
H241 O241 H242 108(6)

loop_
_geom_bond_atom_site_label_1
_geom_bond_atom_site_label_2
_geom_bond_distance
N11 C19A 1.419(2)
N11 C12 1.492(2)
N11 H11 0.9301
C12 C122 1.503(3)
C12 C13 1.529(3)
C12 H12 1.0000
C13 C14 1.512(3)
C13 H13A 0.9900
C13 H13B 0.9900
C14 O141 1.439(3)
C14 C15 1.519(3)
C14 H14 1.0000
C15 C15A 1.513(3)
C15 H15A 0.9900
C15 H15B 0.9900
C15A C16 1.390(3)
C15A C19A 1.404(3)
C16 C17 1.390(3)
C16 H16 0.9500
C17 C18 1.381(3)
C17 H17 0.9500
C18 C19 1.383(3)
C18 H18 0.9500
C19 C19A 1.403(3)
C19 H19 0.9500
S121 C125 1.704(2)
S121 C122 1.7322(19)
C122 C123 1.389(3)
C123 C124 1.428(3)
C123 H123 0.9500
C124 C125 1.356(3)
C124 H124 0.9500
C125 H125 0.9500
O141 H141 0.813(10)
O141 H142 0.813(10)
N21 C29A 1.423(2)
N21 C22 1.486(2)
N21 H21 0.9237
C22 C222 1.504(3)
C22 C23 1.527(3)
C22 H22 1.0000
C23 C24 1.527(3)
C23 H23A 0.9900
C23 H23B 0.9900
C24 O241 1.439(2)
C24 C25 1.528(3)
C24 H24 1.0000
C25 C25A 1.502(3)
C25 H25A 0.9900
C25 H25B 0.9900
C25A C26 1.393(3)
C25A C29A 1.405(3)
C26 C27 1.387(3)
C26 H26 0.9500
C27 C28 1.391(3)
C27 H27 0.9500
C28 C29 1.385(3)
C28 H28 0.9500
C29 C29A 1.394(3)
C29 H29 0.9500
S221 C222 1.7097(19)
S221 C225 1.721(3)
C222 C223 1.348(5)
C223 C224 1.434(7)
C223 H223 0.9500
C224 C225 1.363(4)
C224 H224 0.9500
C225 H225 0.9500
S321 C325 1.721(5)
C323 C324 1.435(8)
C323 H323 0.9500
C324 C325 1.363(6)
C324 H324 0.9500
C325 H325 0.9500
O241 H241 0.813(10)
O241 H242 0.814(10)

loop_
_geom_hbond_atom_site_label_D
_geom_hbond_atom_site_label_H
_geom_hbond_atom_site_label_A
_geom_hbond_site_symmetry_A
_geom_hbond_distance_DH
_geom_hbond_distance_HA
_geom_hbond_distance_DA
_geom_hbond_angle_DHA
_geom_hbond_publ_flag
O141 H141 O241 . 0.81(5) 1.92(5) 2.684(3) 156(5) no
O141 H142 O141 2_666 0.81(6) 1.95(5) 2.695(3) 153(6) no
O241 H241 O141 . 0.81(4) 1.89(3) 2.684(3) 164(7) no
O241 H242 O241 2_566 0.81(6) 1.92(6) 2.691(3) 158(6) no
C225 H225 O241 1_565 0.95 2.50 3.361(4) 151 no
C223 H223 Cg 2_666 0.95 2.93 3.705(9) 140 no

loop_
_geom_torsion_atom_site_label_1
_geom_torsion_atom_site_label_2
_geom_torsion_atom_site_label_3
_geom_torsion_atom_site_label_4
_geom_torsion
C19A N11 C12 C122 160.67(16)
C19A N11 C12 C13 -77.1(2)
N11 C12 C13 C14 61.2(2)
C122 C12 C13 C14 -179.29(17)
C12 C13 C14 O141 172.59(18)
C12 C13 C14 C15 -66.0(2)
O141 C14 C15 C15A -160.27(17)
C13 C14 C15 C15A 78.9(2)
C14 C15 C15A C16 123.2(2)
C14 C15 C15A C19A -58.9(3)
C19A C15A C16 C17 -2.3(3)
C15 C15A C16 C17 175.69(19)
C15A C16 C17 C18 1.3(3)
C16 C17 C18 C19 0.5(3)
C17 C18 C19 C19A -1.3(3)
C18 C19 C19A C15A 0.3(3)
C18 C19 C19A N11 -173.35(17)
C16 C15A C19A C19 1.4(3)
C15 C15A C19A C19 -176.52(18)
C16 C15A C19A N11 174.99(17)
C15 C15A C19A N11 -3.0(3)
C12 N11 C19A C19 -121.67(19)
C12 N11 C19A C15A 64.8(2)
N11 C12 C122 C123 -110.7(2)
C13 C12 C122 C123 126.0(2)
N11 C12 C122 S121 64.28(18)
C13 C12 C122 S121 -59.0(2)
C125 S121 C122 C123 0.52(16)
C125 S121 C122 C12 -175.27(16)
C12 C122 C123 C124 174.65(19)
S121 C122 C123 C124 -0.7(2)
C122 C123 C124 C125 0.6(3)
C123 C124 C125 S121 -0.2(2)
C122 S121 C125 C124 -0.18(17)
C29A N21 C22 C222 158.73(15)
C29A N21 C22 C23 -79.95(19)
N21 C22 C23 C24 60.0(2)
C222 C22 C23 C24 179.89(16)
C22 C23 C24 O241 176.03(16)
C22 C23 C24 C25 -63.4(2)
O241 C24 C25 C25A -158.78(15)
C23 C24 C25 C25A 80.3(2)
C24 C25 C25A C26 116.10(19)
C24 C25 C25A C29A -63.4(2)
C29A C25A C26 C27 0.6(3)
C25 C25A C26 C27 -178.92(17)
C25A C26 C27 C28 0.6(3)
C26 C27 C28 C29 -1.4(3)
C27 C28 C29 C29A 0.9(3)
C28 C29 C29A C25A 0.4(3)
C28 C29 C29A N21 -178.05(17)
C26 C25A C29A C29 -1.1(3)
C25 C25A C29A C29 178.43(16)
C26 C25A C29A N21 177.30(16)
C25 C25A C29A N21 -3.2(3)
C22 N21 C29A C29 -111.87(19)
C22 N21 C29A C25A 69.7(2)
N21 C22 C222 C223 -121.0(5)
C23 C22 C222 C223 116.1(5)
N21 C22 C222 S221 60.73(19)
C23 C22 C222 S221 -62.18(19)
C225 S221 C222 C223 -1.1(5)
C225 S221 C222 C22 177.5(2)
C22 C222 C223 C224 -177.2(4)
S221 C222 C223 C224 1.1(7)
C222 C223 C224 C225 -0.6(8)
C223 C224 C225 S221 -0.2(7)
C222 S221 C225 C224 0.7(4)
C323 C324 C325 S321 -3(4)
